data_7155745
loop_
_publ_author_name
'Yang, Ren-Yin'
'Sun, Jing'
'Sun, Qiu'
'Yan, Chao Guo'

_publ_section_title
;
 Selective Construction of Polycyclic Spirooxindoles via
 Cu(OTf)2/HOTf-catalyzed Domino Reaction of o-Arylalkynylacetophenones and
 3-Phenacylideneoxindoles
;
_journal_name_full 'Org. Biomol. Chem.'
_journal_paper_doi 10.1039/C7OB01292F
_journal_year 2017
_chemical_formula_moiety 'C40 H26 F N O2'
_chemical_formula_sum 'C40 H26 F N O2'
_chemical_formula_weight 571.62
_space_group_crystal_system triclinic
_space_group_IT_number 2
_space_group_name_Hall '-P 1'
_space_group_name_H-M_alt 'P -1'
_symmetry_space_group_name_Hall '-P 1'
_symmetry_space_group_name_H-M 'P -1'
_atom_sites_solution_hydrogens geom
_audit_creation_method SHELXL-2014/7
_audit_update_record
;
2017-01-10 deposited with the CCDC.
2017-07-03 downloaded from the CCDC.
;
_cell_angle_alpha 74.853(2)
_cell_angle_beta 68.565(2)
_cell_angle_gamma 71.764(2)
_cell_formula_units_Z 2
_cell_length_a 10.0836(7)
_cell_length_b 12.5395(10)
_cell_length_c 13.2044(10)
_cell_measurement_reflns_used 6080
_cell_measurement_temperature 296(2)
_cell_measurement_theta_max 25.16
_cell_measurement_theta_min 2.38
_cell_volume 1455.54(19)
_computing_cell_refinement 'Bruker SAINT'
_computing_data_collection 'Bruker APEX2'
_computing_data_reduction 'Bruker SAINT'
_computing_molecular_graphics 'Bruker SHELXTL'
_computing_publication_material 'Bruker SHELXTL'
_computing_structure_refinement 'SHELXL-2014/7 (Sheldrick, 2014)'
_computing_structure_solution 'SHELXS-97 (Sheldrick, 2008)'
_diffrn_ambient_temperature 296(2)
_diffrn_measured_fraction_theta_full 0.989
_diffrn_measured_fraction_theta_max 0.989
_diffrn_measurement_device_type 'CCD area detector'
_diffrn_measurement_method 'phi and omega scans'
_diffrn_radiation_source 'fine-focus sealed tube'
_diffrn_radiation_type MoK\a
_diffrn_radiation_wavelength 0.71073
_diffrn_reflns_av_R_equivalents 0.0413
_diffrn_reflns_av_unetI/netI 0.0524
_diffrn_reflns_Laue_measured_fraction_full 0.989
_diffrn_reflns_Laue_measured_fraction_max 0.989
_diffrn_reflns_limit_h_max 12
_diffrn_reflns_limit_h_min -12
_diffrn_reflns_limit_k_max 15
_diffrn_reflns_limit_k_min -15
_diffrn_reflns_limit_l_max 16
_diffrn_reflns_limit_l_min -16
_diffrn_reflns_number 20183
_diffrn_reflns_point_group_measured_fraction_full 0.989
_diffrn_reflns_point_group_measured_fraction_max 0.989
_diffrn_reflns_theta_full 25.242
_diffrn_reflns_theta_max 26.000
_diffrn_reflns_theta_min 2.345
_exptl_absorpt_coefficient_mu 0.084
_exptl_absorpt_correction_T_max 0.983
_exptl_absorpt_correction_T_min 0.978
_exptl_absorpt_correction_type multi-scan
_exptl_absorpt_process_details sadabs
_exptl_crystal_colour yellow
_exptl_crystal_density_diffrn 1.304
_exptl_crystal_description block
_exptl_crystal_F_000 596
_exptl_crystal_size_max 0.260
_exptl_crystal_size_mid 0.240
_exptl_crystal_size_min 0.200
_refine_diff_density_max 0.218
_refine_diff_density_min -0.210
_refine_diff_density_rms 0.036
_refine_ls_extinction_method none
_refine_ls_goodness_of_fit_ref 1.019
_refine_ls_hydrogen_treatment constr
_refine_ls_matrix_type full
_refine_ls_number_parameters 398
_refine_ls_number_reflns 5668
_refine_ls_number_restraints 0
_refine_ls_restrained_S_all 1.019
_refine_ls_R_factor_all 0.1015
_refine_ls_R_factor_gt 0.0502
_refine_ls_shift/su_max 0.001
_refine_ls_shift/su_mean 0.000
_refine_ls_structure_factor_coef Fsqd
_refine_ls_weighting_details 'w=1/[\s^2^(Fo^2^)+(0.0699P)^2^] where P=(Fo^2^+2Fc^2^)/3'
_refine_ls_weighting_scheme calc
_refine_ls_wR_factor_gt 0.1159
_refine_ls_wR_factor_ref 0.1276
_reflns_Friedel_coverage 0.000
_reflns_number_gt 3475
_reflns_number_total 5668
_reflns_threshold_expression 'I > 2\s(I)'
_cod_data_source_file c7ob01292f2.cif
_cod_data_source_block 4o
_cod_database_code 7155745
_shelx_shelxl_version_number 2014/7
_shelx_space_group_comment
; 
The symmetry employed for this shelxl refinement is uniquely defined 
by the following loop, which should always be used as a source of 
symmetry information in preference to the above space-group names. 
They are only intended as comments. 
;
_shelx_estimated_absorpt_t_min 0.978
_shelx_estimated_absorpt_t_max 0.983

loop_
_space_group_symop_operation_xyz
'x, y, z'
'-x, -y, -z'

loop_
_atom_site_label
_atom_site_type_symbol
_atom_site_fract_x
_atom_site_fract_y
_atom_site_fract_z
_atom_site_U_iso_or_equiv
_atom_site_adp_type
_atom_site_occupancy
_atom_site_site_symmetry_order
_atom_site_calc_flag
_atom_site_refinement_flags_posn
_atom_site_refinement_flags_adp
C1 C 0.8623(2) 0.69032(18) 0.82626(16) 0.0688(6) Uani 1 1 d . .
H1 H 0.8798 0.6715 0.7581 0.083 Uiso 1 1 calc R U
C2 C 0.9635(2) 0.6404(2) 0.8821(2) 0.0830(7) Uani 1 1 d . .
H2 H 1.0486 0.5878 0.8518 0.100 Uiso 1 1 calc R U
C3 C 0.9399(3) 0.6673(2) 0.9812(2) 0.0882(7) Uani 1 1 d . .
H3 H 1.0093 0.6335 1.0182 0.106 Uiso 1 1 calc R U
C4 C 0.8153(3) 0.7437(2) 1.0268(2) 0.0885(7) Uani 1 1 d . .
H4 H 0.7991 0.7616 1.0950 0.106 Uiso 1 1 calc R U
C5 C 0.7115(2) 0.79505(18) 0.97050(18) 0.0746(6) Uani 1 1 d . .
H5 H 0.6265 0.8476 1.0013 0.090 Uiso 1 1 calc R U
C6 C 0.7346(2) 0.76831(15) 0.87015(15) 0.0556(5) Uani 1 1 d . .
C7 C 0.6268(2) 0.82565(15) 0.80651(16) 0.0606(5) Uani 1 1 d . .
H7A H 0.5368 0.8659 0.8546 0.073 Uiso 1 1 calc R U
H7B H 0.6671 0.8815 0.7461 0.073 Uiso 1 1 calc R U
C8 C 0.50031(17) 0.67373(13) 0.82531(13) 0.0408(4) Uani 1 1 d . .
C9 C 0.43108(19) 0.65934(16) 0.93760(13) 0.0531(5) Uani 1 1 d . .
H9 H 0.4430 0.6994 0.9825 0.064 Uiso 1 1 calc R U
C10 C 0.3433(2) 0.58291(17) 0.98042(15) 0.0601(5) Uani 1 1 d . .
H10 H 0.2944 0.5718 1.0558 0.072 Uiso 1 1 calc R U
C11 C 0.32640(19) 0.52292(16) 0.91455(15) 0.0574(5) Uani 1 1 d . .
H11 H 0.2667 0.4718 0.9457 0.069 Uiso 1 1 calc R U
C12 C 0.39776(17) 0.53792(14) 0.80180(14) 0.0471(4) Uani 1 1 d . .
H12 H 0.3873 0.4968 0.7571 0.057 Uiso 1 1 calc R U
C13 C 0.48399(16) 0.61456(13) 0.75755(12) 0.0383(4) Uani 1 1 d . .
C14 C 0.57866(16) 0.64576(13) 0.64061(12) 0.0420(4) Uani 1 1 d . .
C15 C 0.64098(18) 0.73818(14) 0.65324(14) 0.0465(4) Uani 1 1 d . .
C16 C 0.70319(17) 0.54330(14) 0.60005(13) 0.0450(4) Uani 1 1 d . .
C17 C 0.80325(18) 0.47217(15) 0.65090(14) 0.0516(5) Uani 1 1 d . .
H17 H 0.8016 0.4840 0.7180 0.062 Uiso 1 1 calc R U
C18 C 0.90776(18) 0.38172(15) 0.60142(16) 0.0571(5) Uani 1 1 d . .
C19 C 0.90651(19) 0.36614(15) 0.50272(16) 0.0621(5) Uani 1 1 d . .
H19 H 0.9760 0.3061 0.4698 0.074 Uiso 1 1 calc R U
C20 C 0.80576(19) 0.43626(15) 0.44993(15) 0.0579(5) Uani 1 1 d . .
H20 H 0.8069 0.4233 0.3834 0.069 Uiso 1 1 calc R U
C21 C 0.70376(18) 0.52586(14) 0.49909(13) 0.0471(4) Uani 1 1 d . .
C22 C 1.0176(2) 0.30310(17) 0.65717(17) 0.0797(7) Uani 1 1 d . .
H22A H 0.9860 0.2344 0.6946 0.120 Uiso 1 1 calc R U
H22B H 1.0248 0.3399 0.7096 0.120 Uiso 1 1 calc R U
H22C H 1.1118 0.2849 0.6028 0.120 Uiso 1 1 calc R U
C23 C 0.58483(18) 0.61548(14) 0.47251(13) 0.0455(4) Uani 1 1 d . .
C24 C 0.51170(17) 0.68372(14) 0.54847(12) 0.0424(4) Uani 1 1 d . .
C25 C 0.40568(17) 0.77180(13) 0.50530(12) 0.0405(4) Uani 1 1 d . .
C26 C 0.29993(17) 0.87243(14) 0.53839(12) 0.0421(4) Uani 1 1 d . .
C27 C 0.22102(18) 0.93678(14) 0.46875(13) 0.0466(4) Uani 1 1 d . .
H27 H 0.1520 1.0030 0.4892 0.056 Uiso 1 1 calc R U
C28 C 0.23948(17) 0.90739(14) 0.36677(13) 0.0442(4) Uani 1 1 d . .
C29 C 0.15381(19) 0.97422(15) 0.29792(14) 0.0533(5) Uani 1 1 d . .
H29 H 0.0820 1.0385 0.3204 0.064 Uiso 1 1 calc R U
C30 C 0.1741(2) 0.94674(17) 0.20037(15) 0.0623(5) Uani 1 1 d . .
H30 H 0.1173 0.9926 0.1559 0.075 Uiso 1 1 calc R U
C31 C 0.2799(2) 0.84965(18) 0.16564(15) 0.0679(6) Uani 1 1 d . .
H31 H 0.2932 0.8316 0.0981 0.081 Uiso 1 1 calc R U
C32 C 0.3637(2) 0.78144(16) 0.22929(14) 0.0587(5) Uani 1 1 d . .
H32 H 0.4328 0.7165 0.2055 0.070 Uiso 1 1 calc R U
C33 C 0.34641(17) 0.80843(14) 0.33098(12) 0.0431(4) Uani 1 1 d . .
C34 C 0.42568(17) 0.74587(13) 0.40394(12) 0.0425(4) Uani 1 1 d . .
C35 C 0.27708(17) 0.90750(14) 0.64395(13) 0.0440(4) Uani 1 1 d . .
C36 C 0.3179(2) 1.00288(16) 0.64302(15) 0.0657(6) Uani 1 1 d . .
H36 H 0.3613 1.0445 0.5760 0.079 Uiso 1 1 calc R U
C37 C 0.2952(3) 1.03739(18) 0.74053(18) 0.0853(7) Uani 1 1 d . .
H37 H 0.3245 1.1009 0.7401 0.102 Uiso 1 1 calc R U
C38 C 0.2295(3) 0.97646(19) 0.83662(16) 0.0752(7) Uani 1 1 d . .
C39 C 0.1854(2) 0.88380(18) 0.84160(14) 0.0654(6) Uani 1 1 d . .
H39 H 0.1389 0.8446 0.9091 0.079 Uiso 1 1 calc R U
C40 C 0.21079(19) 0.84822(16) 0.74393(13) 0.0542(5) Uani 1 1 d . .
H40 H 0.1828 0.7836 0.7459 0.065 Uiso 1 1 calc R U
F1 F 0.20598(19) 1.00949(12) 0.93312(10) 0.1292(6) Uani 1 1 d . .
N1 N 0.59224(15) 0.74697(12) 0.76245(11) 0.0481(4) Uani 1 1 d . .
O1 O 0.53723(12) 0.64806(9) 0.38209(8) 0.0503(3) Uani 1 1 d . .
O2 O 0.72019(14) 0.79245(11) 0.58045(10) 0.0667(4) Uani 1 1 d . .

loop_
_atom_site_aniso_label
_atom_site_aniso_U_11
_atom_site_aniso_U_22
_atom_site_aniso_U_33
_atom_site_aniso_U_23
_atom_site_aniso_U_13
_atom_site_aniso_U_12
C1 0.0552(12) 0.0767(15) 0.0711(14) -0.0016(12) -0.0217(11) -0.0177(12)
C2 0.0532(13) 0.0929(18) 0.0962(18) -0.0027(15) -0.0244(13) -0.0176(12)
C3 0.0816(17) 0.0815(18) 0.119(2) 0.0054(16) -0.0595(16) -0.0283(15)
C4 0.123(2) 0.0791(17) 0.0969(18) -0.0143(14) -0.0647(17) -0.0329(17)
C5 0.0887(15) 0.0619(14) 0.0902(16) -0.0221(12) -0.0424(13) -0.0159(12)
C6 0.0614(12) 0.0460(11) 0.0687(13) -0.0067(10) -0.0261(10) -0.0207(10)
C7 0.0661(12) 0.0453(11) 0.0805(14) -0.0138(10) -0.0344(11) -0.0105(10)
C8 0.0380(9) 0.0396(10) 0.0423(10) -0.0047(8) -0.0165(8) -0.0028(8)
C9 0.0542(11) 0.0579(12) 0.0443(11) -0.0130(9) -0.0187(9) -0.0019(10)
C10 0.0515(11) 0.0707(14) 0.0420(10) 0.0012(10) -0.0084(9) -0.0092(11)
C11 0.0451(10) 0.0579(13) 0.0606(12) 0.0052(10) -0.0146(9) -0.0154(9)
C12 0.0411(9) 0.0436(10) 0.0555(11) -0.0059(9) -0.0177(9) -0.0076(8)
C13 0.0343(9) 0.0362(9) 0.0402(9) -0.0029(7) -0.0143(7) -0.0022(8)
C14 0.0408(9) 0.0397(10) 0.0394(9) -0.0059(7) -0.0121(8) -0.0025(8)
C15 0.0446(10) 0.0375(10) 0.0505(11) 0.0008(8) -0.0176(9) -0.0036(8)
C16 0.0390(9) 0.0380(10) 0.0458(10) -0.0017(8) -0.0078(8) -0.0036(8)
C17 0.0457(10) 0.0492(11) 0.0484(10) 0.0017(9) -0.0114(9) -0.0078(9)
C18 0.0405(10) 0.0448(11) 0.0638(13) 0.0064(9) -0.0070(9) -0.0039(9)
C19 0.0469(11) 0.0450(12) 0.0696(14) -0.0081(10) -0.0013(10) 0.0010(9)
C20 0.0546(11) 0.0493(12) 0.0555(11) -0.0146(9) -0.0061(10) -0.0016(10)
C21 0.0460(10) 0.0401(10) 0.0447(10) -0.0068(8) -0.0080(8) -0.0037(9)
C22 0.0538(12) 0.0634(14) 0.0923(16) 0.0095(12) -0.0196(12) 0.0038(11)
C23 0.0485(10) 0.0430(10) 0.0375(9) -0.0060(8) -0.0121(8) -0.0030(8)
C24 0.0444(9) 0.0403(10) 0.0354(9) -0.0063(8) -0.0097(8) -0.0036(8)
C25 0.0435(9) 0.0362(9) 0.0374(9) -0.0050(7) -0.0120(8) -0.0054(8)
C26 0.0457(10) 0.0378(10) 0.0378(9) -0.0063(7) -0.0120(8) -0.0043(8)
C27 0.0485(10) 0.0396(10) 0.0459(10) -0.0088(8) -0.0154(8) -0.0005(8)
C28 0.0464(10) 0.0434(10) 0.0392(9) 0.0001(8) -0.0143(8) -0.0105(8)
C29 0.0553(11) 0.0515(11) 0.0491(11) -0.0040(9) -0.0203(9) -0.0065(9)
C30 0.0662(12) 0.0674(14) 0.0521(12) -0.0022(10) -0.0309(10) -0.0058(11)
C31 0.0815(14) 0.0774(15) 0.0447(11) -0.0158(10) -0.0285(11) -0.0035(12)
C32 0.0686(12) 0.0589(12) 0.0457(11) -0.0146(9) -0.0211(10) -0.0026(10)
C33 0.0492(10) 0.0431(10) 0.0344(9) -0.0032(8) -0.0119(8) -0.0116(8)
C34 0.0448(10) 0.0369(10) 0.0391(9) -0.0083(8) -0.0085(8) -0.0046(8)
C35 0.0466(10) 0.0350(10) 0.0434(10) -0.0078(8) -0.0174(8) 0.0047(8)
C36 0.0976(15) 0.0493(12) 0.0496(12) -0.0058(9) -0.0227(11) -0.0191(11)
C37 0.143(2) 0.0550(14) 0.0706(15) -0.0168(12) -0.0461(14) -0.0202(14)
C38 0.1146(18) 0.0578(14) 0.0492(13) -0.0204(11) -0.0391(12) 0.0103(13)
C39 0.0722(13) 0.0638(14) 0.0406(11) -0.0061(10) -0.0166(10) 0.0069(11)
C40 0.0598(11) 0.0502(11) 0.0447(11) -0.0047(9) -0.0166(9) -0.0048(9)
F1 0.2234(17) 0.1019(11) 0.0667(8) -0.0371(8) -0.0625(10) -0.0053(11)
N1 0.0524(9) 0.0441(9) 0.0521(9) -0.0085(7) -0.0197(7) -0.0129(7)
O1 0.0575(7) 0.0459(7) 0.0416(7) -0.0133(5) -0.0164(6) 0.0017(6)
O2 0.0675(8) 0.0554(8) 0.0657(9) 0.0051(7) -0.0099(7) -0.0246(7)

loop_
_atom_type_symbol
_atom_type_description
_atom_type_scat_dispersion_real
_atom_type_scat_dispersion_imag
_atom_type_scat_source
C C 0.0033 0.0016 'International Tables Vol C Tables 4.2.6.8 and 6.1.1.4'
H H 0.0000 0.0000 'International Tables Vol C Tables 4.2.6.8 and 6.1.1.4'
N N 0.0061 0.0033 'International Tables Vol C Tables 4.2.6.8 and 6.1.1.4'
O O 0.0106 0.0060 'International Tables Vol C Tables 4.2.6.8 and 6.1.1.4'
F F 0.0171 0.0103 'International Tables Vol C Tables 4.2.6.8 and 6.1.1.4'

loop_
_geom_angle_atom_site_label_1
_geom_angle_atom_site_label_2
_geom_angle_atom_site_label_3
_geom_angle
C2 C1 C6 120.8(2)
C2 C1 H1 119.6
C6 C1 H1 119.6
C3 C2 C1 120.3(2)
C3 C2 H2 119.8
C1 C2 H2 119.8
C2 C3 C4 120.4(2)
C2 C3 H3 119.8
C4 C3 H3 119.8
C3 C4 C5 119.7(2)
C3 C4 H4 120.1
C5 C4 H4 120.1
C6 C5 C4 120.2(2)
C6 C5 H5 119.9
C4 C5 H5 119.9
C5 C6 C1 118.53(18)
C5 C6 C7 121.06(18)
C1 C6 C7 120.37(17)
N1 C7 C6 113.25(14)
N1 C7 H7A 108.9
C6 C7 H7A 108.9
N1 C7 H7B 108.9
C6 C7 H7B 108.9
H7A C7 H7B 107.7
C9 C8 C13 122.11(16)
C9 C8 N1 127.93(16)
C13 C8 N1 109.95(14)
C8 C9 C10 117.10(17)
C8 C9 H9 121.4
C10 C9 H9 121.4
C11 C10 C9 121.62(17)
C11 C10 H10 119.2
C9 C10 H10 119.2
C10 C11 C12 120.47(17)
C10 C11 H11 119.8
C12 C11 H11 119.8
C13 C12 C11 118.74(17)
C13 C12 H12 120.6
C11 C12 H12 120.6
C12 C13 C8 119.94(15)
C12 C13 C14 130.97(15)
C8 C13 C14 109.01(14)
C24 C14 C13 119.50(13)
C24 C14 C16 100.79(12)
C13 C14 C16 111.68(12)
C24 C14 C15 112.61(13)
C13 C14 C15 101.62(13)
C16 C14 C15 110.90(13)
O2 C15 N1 125.48(17)
O2 C15 C14 126.74(16)
N1 C15 C14 107.77(14)
C17 C16 C21 120.67(15)
C17 C16 C14 128.20(15)
C21 C16 C14 111.12(14)
C16 C17 C18 119.81(17)
C16 C17 H17 120.1
C18 C17 H17 120.1
C19 C18 C17 118.63(16)
C19 C18 C22 121.37(18)
C17 C18 C22 120.00(18)
C18 C19 C20 122.75(17)
C18 C19 H19 118.6
C20 C19 H19 118.6
C21 C20 C19 118.14(17)
C21 C20 H20 120.9
C19 C20 H20 120.9
C20 C21 C16 120.00(16)
C20 C21 C23 135.37(17)
C16 C21 C23 104.63(14)
C18 C22 H22A 109.5
C18 C22 H22B 109.5
H22A C22 H22B 109.5
C18 C22 H22C 109.5
H22A C22 H22C 109.5
H22B C22 H22C 109.5
C24 C23 O1 113.55(14)
C24 C23 C21 113.94(15)
O1 C23 C21 132.40(14)
C23 C24 C25 106.42(14)
C23 C24 C14 109.51(14)
C25 C24 C14 143.77(14)
C34 C25 C26 118.63(14)
C34 C25 C24 104.80(13)
C26 C25 C24 136.50(15)
C27 C26 C25 117.56(14)
C27 C26 C35 121.07(14)
C25 C26 C35 121.37(14)
C26 C27 C28 123.21(15)
C26 C27 H27 118.4
C28 C27 H27 118.4
C29 C28 C27 121.84(15)
C29 C28 C33 117.92(15)
C27 C28 C33 120.24(14)
C30 C29 C28 121.37(17)
C30 C29 H29 119.3
C28 C29 H29 119.3
C29 C30 C31 120.29(17)
C29 C30 H30 119.9
C31 C30 H30 119.9
C32 C31 C30 120.81(17)
C32 C31 H31 119.6
C30 C31 H31 119.6
C31 C32 C33 120.31(17)
C31 C32 H32 119.8
C33 C32 H32 119.8
C34 C33 C32 126.02(16)
C34 C33 C28 114.68(14)
C32 C33 C28 119.29(15)
C25 C34 O1 111.31(13)
C25 C34 C33 125.63(14)
O1 C34 C33 123.06(14)
C40 C35 C36 118.67(16)
C40 C35 C26 121.13(16)
C36 C35 C26 120.17(15)
C35 C36 C37 120.75(18)
C35 C36 H36 119.6
C37 C36 H36 119.6
C38 C37 C36 118.4(2)
C38 C37 H37 120.8
C36 C37 H37 120.8
C39 C38 C37 123.03(19)
C39 C38 F1 117.9(2)
C37 C38 F1 119.1(2)
C38 C39 C40 118.45(18)
C38 C39 H39 120.8
C40 C39 H39 120.8
C35 C40 C39 120.72(19)
C35 C40 H40 119.6
C39 C40 H40 119.6
C15 N1 C8 111.49(14)
C15 N1 C7 123.96(15)
C8 N1 C7 124.51(15)
C23 O1 C34 103.91(11)

loop_
_geom_bond_atom_site_label_1
_geom_bond_atom_site_label_2
_geom_bond_distance
C1 C2 1.373(3)
C1 C6 1.383(3)
C1 H1 0.9300
C2 C3 1.355(3)
C2 H2 0.9300
C3 C4 1.361(3)
C3 H3 0.9300
C4 C5 1.399(3)
C4 H4 0.9300
C5 C6 1.371(2)
C5 H5 0.9300
C6 C7 1.506(2)
C7 N1 1.448(2)
C7 H7A 0.9700
C7 H7B 0.9700
C8 C9 1.379(2)
C8 C13 1.382(2)
C8 N1 1.401(2)
C9 C10 1.380(3)
C9 H9 0.9300
C10 C11 1.372(3)
C10 H10 0.9300
C11 C12 1.387(2)
C11 H11 0.9300
C12 C13 1.371(2)
C12 H12 0.9300
C13 C14 1.513(2)
C14 C24 1.503(2)
C14 C16 1.540(2)
C14 C15 1.549(2)
C15 O2 1.2093(19)
C15 N1 1.365(2)
C16 C17 1.372(2)
C16 C21 1.404(2)
C17 C18 1.400(2)
C17 H17 0.9300
C18 C19 1.373(2)
C18 C22 1.508(2)
C19 C20 1.389(2)
C19 H19 0.9300
C20 C21 1.383(2)
C20 H20 0.9300
C21 C23 1.443(2)
C22 H22A 0.9600
C22 H22B 0.9600
C22 H22C 0.9600
C23 C24 1.340(2)
C23 O1 1.3653(18)
C24 C25 1.437(2)
C25 C34 1.388(2)
C25 C26 1.423(2)
C26 C27 1.369(2)
C26 C35 1.487(2)
C27 C28 1.420(2)
C27 H27 0.9300
C28 C29 1.413(2)
C28 C33 1.422(2)
C29 C30 1.347(2)
C29 H29 0.9300
C30 C31 1.397(3)
C30 H30 0.9300
C31 C32 1.357(2)
C31 H31 0.9300
C32 C33 1.406(2)
C32 H32 0.9300
C33 C34 1.399(2)
C34 O1 1.3917(18)
C35 C40 1.377(2)
C35 C36 1.377(2)
C36 C37 1.383(3)
C36 H36 0.9300
C37 C38 1.352(3)
C37 H37 0.9300
C38 C39 1.347(3)
C38 F1 1.358(2)
C39 C40 1.384(2)
C39 H39 0.9300
C40 H40 0.9300
